data_7008136
loop_
_publ_author_name
'Gonsior, Marcin'
'Krossing, Ingo'

_publ_section_title
;
 Preparation of stable AsBr4+ and I2As-PI3+ salts. Why didn't we
 succeed to prepare AsI4+ and As2X5+? A combined experimental and
 theoretical study.
;
_journal_issue 7
_journal_name_full 'Dalton transactions (Cambridge, England : 2003)'
_journal_page_first 1203
_journal_page_last 1213
_journal_paper_doi 10.1039/b417629d
_journal_year 2005
_chemical_formula_sum 'C24 H16 Al2 F38 O6'
_chemical_formula_weight 1176.33
_chemical_name_systematic
;
[(RO)2AlF(THF)]2 (R = C(CF3)3)
;
_space_group_IT_number 14
_symmetry_cell_setting monoclinic
_symmetry_space_group_name_Hall '-P 2yn'
_symmetry_space_group_name_H-M 'P 1 21/n 1'
_atom_sites_solution_hydrogens geom
_atom_sites_solution_primary direct
_atom_sites_solution_secondary difmap
_audit_creation_method SHELXL-97
_cell_angle_alpha 90.00
_cell_angle_beta 96.34(3)
_cell_angle_gamma 90.00
_cell_formula_units_Z 2
_cell_length_a 9.6522(19)
_cell_length_b 12.727(3)
_cell_length_c 15.596(3)
_cell_measurement_reflns_used 3207
_cell_measurement_temperature 100(2)
_cell_volume 1904.2(7)
_computing_cell_refinement 'CELL (STOE)'
_computing_data_collection 'XPOSE (STOE)'
_computing_data_reduction 'XRED (STOE)'
_computing_molecular_graphics RESVIEW
_computing_publication_material RESVIEW
_computing_structure_refinement 'SHELXL-97 (Sheldrick, 1997)'
_computing_structure_solution 'SHELXS-97 (Sheldrick, 1990)'
_diffrn_ambient_temperature 100(2)
_diffrn_measured_fraction_theta_full 0.928
_diffrn_measured_fraction_theta_max 0.928
_diffrn_measurement_device_type 'IPDS II (STOE)'
_diffrn_measurement_method 'Image Plate Technique'
_diffrn_radiation_monochromator graphite
_diffrn_radiation_source 'fine-focus sealed tube'
_diffrn_radiation_type MoK\a
_diffrn_radiation_wavelength 0.71073
_diffrn_reflns_av_R_equivalents 0.0411
_diffrn_reflns_av_sigmaI/netI 0.0353
_diffrn_reflns_limit_h_max 11
_diffrn_reflns_limit_h_min -9
_diffrn_reflns_limit_k_max 15
_diffrn_reflns_limit_k_min -13
_diffrn_reflns_limit_l_max 19
_diffrn_reflns_limit_l_min -18
_diffrn_reflns_number 7799
_diffrn_reflns_theta_full 25.85
_diffrn_reflns_theta_max 25.85
_diffrn_reflns_theta_min 2.07
_exptl_absorpt_coefficient_mu 0.304
_exptl_absorpt_correction_type none
_exptl_crystal_colour colorless
_exptl_crystal_density_diffrn 2.052
_exptl_crystal_density_method 'not measured'
_exptl_crystal_description plates
_exptl_crystal_F_000 1152
_exptl_crystal_size_max 0.2
_exptl_crystal_size_mid 0.6
_exptl_crystal_size_min 0.8
_refine_diff_density_max 0.266
_refine_diff_density_min -0.240
_refine_diff_density_rms 0.049
_refine_ls_extinction_coef 0.0004(7)
_refine_ls_extinction_expression Fc^*^=kFc[1+0.001xFc^2^\l^3^/sin(2\q)]^-1/4^
_refine_ls_extinction_method SHELXL
_refine_ls_goodness_of_fit_ref 1.009
_refine_ls_hydrogen_treatment mixed
_refine_ls_matrix_type full
_refine_ls_number_parameters 349
_refine_ls_number_reflns 3426
_refine_ls_number_restraints 0
_refine_ls_restrained_S_all 1.009
_refine_ls_R_factor_all 0.0435
_refine_ls_R_factor_gt 0.0301
_refine_ls_shift/su_max 0.001
_refine_ls_shift/su_mean 0.000
_refine_ls_structure_factor_coef Fsqd
_refine_ls_weighting_details 'calc w=1/[\s^2^(Fo^2^)+(0.0446P)^2^+0.1223P] where P=(Fo^2^+2Fc^2^)/3'
_refine_ls_weighting_scheme calc
_refine_ls_wR_factor_gt 0.0710
_refine_ls_wR_factor_ref 0.0750
_reflns_number_gt 2749
_reflns_number_total 3426
_reflns_threshold_expression >2sigma(I)
_cod_data_source_file b417629d.txt
_cod_data_source_block p21n
_cod_original_cell_volume 1904.1(7)
_cod_original_sg_symbol_H-M P2(1)/n
_cod_database_code 7008136

loop_
_symmetry_equiv_pos_as_xyz
'x, y, z'
'-x+1/2, y+1/2, -z+1/2'
'-x, -y, -z'
'x-1/2, -y-1/2, z-1/2'

loop_
_atom_site_label
_atom_site_type_symbol
_atom_site_fract_x
_atom_site_fract_y
_atom_site_fract_z
_atom_site_U_iso_or_equiv
_atom_site_adp_type
_atom_site_occupancy
_atom_site_symmetry_multiplicity
_atom_site_calc_flag
_atom_site_refinement_flags
_atom_site_disorder_assembly
_atom_site_disorder_group
Al1 Al 0.05607(6) 0.40927(4) 0.95793(3) 0.01510(14) Uani 1 1 d . . .
F10 F -0.25227(13) 0.39318(9) 0.82413(7) 0.0288(3) Uani 1 1 d . . .
F01 F 0.06189(11) 0.47282(8) 1.06075(6) 0.0184(2) Uani 1 1 d . . .
F15 F -0.30769(14) 0.10270(10) 0.92823(8) 0.0326(3) Uani 1 1 d . . .
F4 F -0.04253(12) 0.52624(10) 0.75603(7) 0.0302(3) Uani 1 1 d . . .
F13 F -0.23926(13) 0.20204(9) 1.03630(7) 0.0296(3) Uani 1 1 d . . .
F1 F 0.30328(15) 0.33474(9) 0.76555(8) 0.0356(3) Uani 1 1 d . . .
O2 O -0.07592(13) 0.31711(10) 0.95176(7) 0.0188(3) Uani 1 1 d . . .
F11 F -0.37874(12) 0.32151(10) 0.91257(7) 0.0288(3) Uani 1 1 d . . .
F16 F -0.06235(13) 0.26036(10) 0.76869(7) 0.0306(3) Uani 1 1 d . . .
F17 F 0.05693(12) 0.17211(10) 0.86852(7) 0.0318(3) Uani 1 1 d . . .
F7 F 0.30121(14) 0.58256(10) 0.92971(7) 0.0314(3) Uani 1 1 d . . .
F14 F -0.09547(14) 0.09441(10) 0.98846(8) 0.0344(3) Uani 1 1 d . . .
F2 F 0.32093(14) 0.47099(10) 0.68581(7) 0.0317(3) Uani 1 1 d . . .
F5 F 0.07290(13) 0.65121(9) 0.82375(7) 0.0277(3) Uani 1 1 d . . .
F6 F 0.11286(13) 0.61025(10) 0.69425(7) 0.0300(3) Uani 1 1 d . . .
F12 F -0.35089(13) 0.24467(10) 0.79283(7) 0.0298(3) Uani 1 1 d . . .
O3 O 0.19914(14) 0.32059(10) 1.00992(7) 0.0192(3) Uani 1 1 d . . .
F18 F -0.13123(14) 0.10650(10) 0.80221(8) 0.0350(3) Uani 1 1 d . . .
F8 F 0.43581(13) 0.49006(10) 0.85983(8) 0.0330(3) Uani 1 1 d . . .
O1 O 0.14237(14) 0.42742(10) 0.86800(8) 0.0197(3) Uani 1 1 d . . .
F3 F 0.12513(15) 0.38894(11) 0.68303(7) 0.0376(3) Uani 1 1 d . . .
F9 F 0.35305(13) 0.63531(9) 0.80609(7) 0.0290(3) Uani 1 1 d . . .
C6 C -0.2862(2) 0.30251(16) 0.85717(11) 0.0220(4) Uani 1 1 d . . .
C5 C -0.1556(2) 0.24677(14) 0.90323(11) 0.0187(4) Uani 1 1 d . . .
C7 C -0.2010(2) 0.16008(16) 0.96468(12) 0.0249(4) Uani 1 1 d . . .
C8 C -0.0721(2) 0.19457(16) 0.83459(12) 0.0245(4) Uani 1 1 d . . .
C2 C 0.2381(2) 0.42001(16) 0.73493(12) 0.0272(5) Uani 1 1 d . . .
C03 C 0.2679(2) 0.16272(18) 1.07872(14) 0.0282(5) Uani 1 1 d . . .
C3 C 0.0821(2) 0.57019(16) 0.76974(12) 0.0235(4) Uani 1 1 d . . .
C04 C 0.1820(2) 0.25922(17) 1.08829(12) 0.0248(4) Uani 1 1 d . . .
C02 C 0.3921(2) 0.20600(19) 1.03846(14) 0.0304(5) Uani 1 1 d . . .
C1 C 0.1930(2) 0.49051(15) 0.80829(10) 0.0181(4) Uani 1 1 d . . .
C4 C 0.3226(2) 0.55104(16) 0.85087(12) 0.0249(4) Uani 1 1 d . . .
C01 C 0.3281(2) 0.28700(19) 0.97494(13) 0.0279(5) Uani 1 1 d . . .
H7 H 0.086(3) 0.2466(18) 1.0885(13) 0.026(6) Uiso 1 1 d . . .
H1 H 0.383(3) 0.346(2) 0.9694(14) 0.029(6) Uiso 1 1 d . . .
H2 H 0.298(3) 0.257(2) 0.9188(16) 0.034(6) Uiso 1 1 d . . .
H8 H 0.223(3) 0.3011(19) 1.1376(15) 0.033(6) Uiso 1 1 d . . .
H3 H 0.440(3) 0.155(2) 1.0082(14) 0.033(6) Uiso 1 1 d . . .
H5 H 0.294(3) 0.127(2) 1.1324(17) 0.041(7) Uiso 1 1 d . . .
H6 H 0.217(3) 0.117(2) 1.0439(17) 0.040(7) Uiso 1 1 d . . .
H4 H 0.461(3) 0.244(2) 1.0856(16) 0.044(7) Uiso 1 1 d . . .

loop_
_atom_site_aniso_label
_atom_site_aniso_U_11
_atom_site_aniso_U_22
_atom_site_aniso_U_33
_atom_site_aniso_U_23
_atom_site_aniso_U_13
_atom_site_aniso_U_12
Al1 0.0140(3) 0.0147(3) 0.0170(2) -0.00010(19) 0.00375(19) 0.0004(2)
F10 0.0283(7) 0.0251(6) 0.0320(6) 0.0064(5) -0.0016(5) -0.0005(5)
F01 0.0195(6) 0.0177(5) 0.0179(5) -0.0004(4) 0.0017(4) 0.0030(4)
F15 0.0302(7) 0.0244(6) 0.0438(6) -0.0016(5) 0.0062(5) -0.0120(6)
F4 0.0202(6) 0.0389(7) 0.0309(6) 0.0087(5) 0.0001(5) -0.0029(5)
F13 0.0350(7) 0.0288(7) 0.0269(5) 0.0018(5) 0.0122(5) -0.0052(5)
F1 0.0509(9) 0.0209(6) 0.0392(6) -0.0007(5) 0.0242(6) 0.0082(6)
O2 0.0173(7) 0.0194(7) 0.0200(6) -0.0013(5) 0.0031(5) -0.0025(5)
F11 0.0186(6) 0.0383(7) 0.0303(6) -0.0040(5) 0.0062(5) 0.0079(5)
F16 0.0294(7) 0.0394(7) 0.0246(5) -0.0043(5) 0.0108(5) -0.0028(6)
F17 0.0206(6) 0.0376(7) 0.0378(6) -0.0098(5) 0.0052(5) 0.0075(5)
F7 0.0355(7) 0.0350(7) 0.0236(5) -0.0069(5) 0.0023(5) -0.0062(6)
F14 0.0336(7) 0.0228(6) 0.0464(7) 0.0079(5) 0.0035(6) 0.0046(6)
F2 0.0404(8) 0.0297(7) 0.0289(5) -0.0014(5) 0.0213(5) -0.0050(6)
F5 0.0308(7) 0.0208(6) 0.0331(6) 0.0035(5) 0.0110(5) 0.0069(5)
F6 0.0324(7) 0.0351(7) 0.0233(5) 0.0122(5) 0.0070(5) 0.0014(5)
F12 0.0232(6) 0.0386(7) 0.0266(5) -0.0085(5) -0.0021(5) -0.0049(5)
O3 0.0188(7) 0.0209(7) 0.0187(6) 0.0033(5) 0.0057(5) 0.0052(6)
F18 0.0344(7) 0.0283(7) 0.0432(7) -0.0183(5) 0.0090(6) -0.0050(6)
F8 0.0183(6) 0.0339(7) 0.0468(7) 0.0065(5) 0.0037(5) 0.0030(5)
O1 0.0220(7) 0.0172(7) 0.0213(6) 0.0028(5) 0.0084(5) 0.0009(6)
F3 0.0469(8) 0.0395(8) 0.0274(6) -0.0115(5) 0.0087(6) -0.0167(6)
F9 0.0279(7) 0.0225(6) 0.0371(6) 0.0046(5) 0.0056(5) -0.0076(5)
C6 0.0192(10) 0.0242(10) 0.0227(8) -0.0039(7) 0.0034(7) -0.0023(8)
C5 0.0172(10) 0.0163(10) 0.0229(8) -0.0030(7) 0.0034(7) -0.0023(8)
C7 0.0219(11) 0.0206(10) 0.0329(10) -0.0012(8) 0.0061(8) -0.0019(8)
C8 0.0197(10) 0.0241(11) 0.0302(9) -0.0070(8) 0.0047(8) -0.0019(9)
C2 0.0343(12) 0.0222(11) 0.0274(9) -0.0014(8) 0.0136(9) -0.0043(9)
C03 0.0313(12) 0.0228(11) 0.0304(10) 0.0051(9) 0.0020(9) 0.0041(10)
C3 0.0223(10) 0.0250(11) 0.0241(9) 0.0057(8) 0.0058(8) -0.0012(9)
C04 0.0254(11) 0.0286(11) 0.0212(9) 0.0084(8) 0.0058(8) 0.0051(9)
C02 0.0247(11) 0.0323(12) 0.0347(10) 0.0049(9) 0.0052(9) 0.0117(10)
C1 0.0203(10) 0.0169(9) 0.0184(8) 0.0019(7) 0.0071(7) -0.0020(8)
C4 0.0255(11) 0.0236(11) 0.0260(9) -0.0005(8) 0.0052(8) -0.0007(9)
C01 0.0180(10) 0.0339(13) 0.0334(11) 0.0072(9) 0.0093(8) 0.0098(10)

loop_
_atom_type_symbol
_atom_type_description
_atom_type_scat_dispersion_real
_atom_type_scat_dispersion_imag
_atom_type_scat_source
C C 0.0033 0.0016 'International Tables Vol C Tables 4.2.6.8 and 6.1.1.4'
O O 0.0106 0.0060 'International Tables Vol C Tables 4.2.6.8 and 6.1.1.4'
F F 0.0171 0.0103 'International Tables Vol C Tables 4.2.6.8 and 6.1.1.4'
Al Al 0.0645 0.0514 'International Tables Vol C Tables 4.2.6.8 and 6.1.1.4'
H H 0.0000 0.0000 'International Tables Vol C Tables 4.2.6.8 and 6.1.1.4'

loop_
_geom_angle_atom_site_label_1
_geom_angle_atom_site_label_2
_geom_angle_atom_site_label_3
_geom_angle
_geom_angle_site_symmetry_1
_geom_angle_site_symmetry_3
_geom_angle_publ_flag
O1 Al1 O2 117.75(7) . . ?
O1 Al1 F01 134.23(7) . . ?
O2 Al1 F01 107.85(6) . . ?
O1 Al1 F01 96.05(6) . 3_567 ?
O2 Al1 F01 95.90(6) . 3_567 ?
F01 Al1 F01 74.80(6) . 3_567 ?
O1 Al1 O3 91.90(6) . . ?
O2 Al1 O3 96.76(7) . . ?
F01 Al1 O3 86.36(6) . . ?
F01 Al1 O3 159.82(6) 3_567 . ?
O1 Al1 Al1 119.71(5) . 3_567 ?
O2 Al1 Al1 104.73(5) . 3_567 ?
F01 Al1 Al1 38.54(4) . 3_567 ?
F01 Al1 Al1 36.27(3) 3_567 3_567 ?
O3 Al1 Al1 124.55(5) . 3_567 ?
Al1 F01 Al1 105.20(6) . 3_567 ?
C5 O2 Al1 148.15(11) . . ?
C04 O3 C01 109.20(14) . . ?
C04 O3 Al1 121.80(11) . . ?
C01 O3 Al1 128.22(11) . . ?
C1 O1 Al1 151.43(12) . . ?
F10 C6 F11 107.92(16) . . ?
F10 C6 F12 107.62(14) . . ?
F11 C6 F12 107.14(16) . . ?
F10 C6 C5 110.89(16) . . ?
F11 C6 C5 110.58(15) . . ?
F12 C6 C5 112.49(15) . . ?
O2 C5 C6 109.78(15) . . ?
O2 C5 C7 107.78(14) . . ?
C6 C5 C7 109.85(15) . . ?
O2 C5 C8 111.14(15) . . ?
C6 C5 C8 109.41(15) . . ?
C7 C5 C8 108.86(16) . . ?
F13 C7 F15 107.75(15) . . ?
F13 C7 F14 106.99(16) . . ?
F15 C7 F14 107.68(17) . . ?
F13 C7 C5 110.91(16) . . ?
F15 C7 C5 112.43(16) . . ?
F14 C7 C5 110.85(15) . . ?
F17 C8 F18 108.27(17) . . ?
F17 C8 F16 107.37(15) . . ?
F18 C8 F16 107.41(15) . . ?
F17 C8 C5 110.56(15) . . ?
F18 C8 C5 112.75(16) . . ?
F16 C8 C5 110.29(16) . . ?
F1 C2 F2 108.42(17) . . ?
F1 C2 F3 107.42(17) . . ?
F2 C2 F3 107.16(16) . . ?
F1 C2 C1 111.72(15) . . ?
F2 C2 C1 112.09(17) . . ?
F3 C2 C1 109.83(17) . . ?
C04 C03 C02 102.40(18) . . ?
F4 C3 F5 107.73(15) . . ?
F4 C3 F6 107.66(16) . . ?
F5 C3 F6 107.14(16) . . ?
F4 C3 C1 111.33(16) . . ?
F5 C3 C1 110.54(15) . . ?
F6 C3 C1 112.23(14) . . ?
O3 C04 C03 103.75(15) . . ?
C01 C02 C03 103.51(18) . . ?
O1 C1 C3 111.54(15) . . ?
O1 C1 C2 108.32(15) . . ?
C3 C1 C2 109.28(15) . . ?
O1 C1 C4 109.46(15) . . ?
C3 C1 C4 109.32(16) . . ?
C2 C1 C4 108.87(15) . . ?
F9 C4 F7 107.93(16) . . ?
F9 C4 F8 107.35(15) . . ?
F7 C4 F8 106.69(16) . . ?
F9 C4 C1 112.90(16) . . ?
F7 C4 C1 110.14(15) . . ?
F8 C4 C1 111.55(17) . . ?
O3 C01 C02 104.80(15) . . ?

loop_
_geom_bond_atom_site_label_1
_geom_bond_atom_site_label_2
_geom_bond_distance
_geom_bond_site_symmetry_2
_geom_bond_publ_flag
Al1 O1 1.7239(13) . ?
Al1 O2 1.7266(14) . ?
Al1 F01 1.7914(11) . ?
Al1 F01 1.8868(12) 3_567 ?
Al1 O3 1.8950(15) . ?
Al1 Al1 2.9225(11) 3_567 ?
F10 C6 1.320(2) . ?
F01 Al1 1.8868(12) 3_567 ?
F15 C7 1.337(3) . ?
F4 C3 1.323(2) . ?
F13 C7 1.327(2) . ?
F1 C2 1.317(3) . ?
O2 C5 1.355(2) . ?
F11 C6 1.332(2) . ?
F16 C8 1.337(2) . ?
F17 C8 1.329(2) . ?
F7 C4 1.331(2) . ?
F14 C7 1.338(3) . ?
F2 C2 1.335(2) . ?
F5 C3 1.341(2) . ?
F6 C3 1.346(2) . ?
F12 C6 1.342(2) . ?
O3 C04 1.475(2) . ?
O3 C01 1.476(2) . ?
F18 C8 1.332(2) . ?
F8 C4 1.335(3) . ?
O1 C1 1.361(2) . ?
F3 C2 1.344(3) . ?
F9 C4 1.330(2) . ?
C6 C5 1.552(3) . ?
C5 C7 1.556(3) . ?
C5 C8 1.558(2) . ?
C2 C1 1.553(3) . ?
C03 C04 1.498(3) . ?
C03 C02 1.517(3) . ?
C3 C1 1.547(3) . ?
C02 C01 1.514(3) . ?
C1 C4 1.554(3) . ?
